data_2234365
loop_
_publ_author_name
'Lou, Yongbing'

_publ_section_title
;
 Methyl 2,2-dimethoxy-8-oxo-1-oxaspiro[4.5]deca-6,9-diene-3-carboxylate
;
_journal_coeditor_code QK2030
_journal_issue 4
_journal_name_full 'Acta Crystallographica Section E'
_journal_page_first o1152
_journal_paper_doi 10.1107/S1600536812011737
_journal_volume 68
_journal_year 2012
_chemical_formula_iupac 'C13 H16 O6'
_chemical_formula_moiety 'C13 H16 O6'
_chemical_formula_sum 'C13 H16 O6'
_chemical_formula_weight 268.26
_chemical_name_systematic
;
Methyl 2,2-dimethoxy-8-oxo-1-oxaspiro[4.5]deca-6,9-diene-3-carboxylate
;
_space_group_IT_number 14
_symmetry_cell_setting monoclinic
_symmetry_space_group_name_Hall '-P 2ybc'
_symmetry_space_group_name_H-M 'P 1 21/c 1'
_atom_sites_solution_hydrogens geom
_atom_sites_solution_primary direct
_atom_sites_solution_secondary difmap
_audit_creation_method SHELXL-97
_cell_angle_alpha 90.00
_cell_angle_beta 97.723(2)
_cell_angle_gamma 90.00
_cell_formula_units_Z 4
_cell_length_a 6.5324(7)
_cell_length_b 11.7519(12)
_cell_length_c 17.4204(18)
_cell_measurement_reflns_used 2543
_cell_measurement_temperature 298(2)
_cell_measurement_theta_max 49.867
_cell_measurement_theta_min 5.856
_cell_volume 1325.2(2)
_computing_cell_refinement 'SAINT (Bruker, 2000)'
_computing_data_collection 'SMART (Bruker, 2000)'
_computing_data_reduction 'SAINT (Bruker, 2000)'
_computing_molecular_graphics 'SHELXTL (Sheldrick, 2008)'
_computing_publication_material 'SHELXTL (Sheldrick, 2008)'
_computing_structure_refinement 'SHELXL97 (Sheldrick, 2008)'
_computing_structure_solution 'SHELXS97 (Sheldrick, 2008)'
_diffrn_ambient_temperature 298(2)
_diffrn_measured_fraction_theta_full 0.996
_diffrn_measured_fraction_theta_max 0.996
_diffrn_measurement_device_type 'Bruker SMART CCD'
_diffrn_measurement_method '\f and \w scans'
_diffrn_radiation_monochromator graphite
_diffrn_radiation_source 'fine-focus sealed tube'
_diffrn_radiation_type MoK\a
_diffrn_radiation_wavelength 0.71073
_diffrn_reflns_av_R_equivalents 0.0195
_diffrn_reflns_av_sigmaI/netI 0.0218
_diffrn_reflns_limit_h_max 8
_diffrn_reflns_limit_h_min -7
_diffrn_reflns_limit_k_max 14
_diffrn_reflns_limit_k_min -14
_diffrn_reflns_limit_l_max 21
_diffrn_reflns_limit_l_min -13
_diffrn_reflns_number 7015
_diffrn_reflns_theta_full 26.00
_diffrn_reflns_theta_max 26.00
_diffrn_reflns_theta_min 2.10
_exptl_absorpt_coefficient_mu 0.107
_exptl_absorpt_correction_T_max 0.978
_exptl_absorpt_correction_T_min 0.958
_exptl_absorpt_correction_type multi-scan
_exptl_absorpt_process_details '(SADABS; Bruker, 2000)'
_exptl_crystal_colour colorless
_exptl_crystal_density_diffrn 1.345
_exptl_crystal_density_method 'not measured'
_exptl_crystal_description prismatic
_exptl_crystal_F_000 568
_exptl_crystal_size_max 0.307
_exptl_crystal_size_mid 0.256
_exptl_crystal_size_min 0.211
_refine_diff_density_max 0.289
_refine_diff_density_min -0.223
_refine_ls_extinction_method none
_refine_ls_goodness_of_fit_ref 1.045
_refine_ls_hydrogen_treatment constr
_refine_ls_matrix_type full
_refine_ls_number_parameters 175
_refine_ls_number_reflns 2588
_refine_ls_number_restraints 0
_refine_ls_restrained_S_all 1.045
_refine_ls_R_factor_all 0.0561
_refine_ls_R_factor_gt 0.0479
_refine_ls_shift/su_max 0.000
_refine_ls_shift/su_mean 0.000
_refine_ls_structure_factor_coef Fsqd
_refine_ls_weighting_details 'calc w=1/[\s^2^(Fo^2^)+(0.0751P)^2^+0.2970P] where P=(Fo^2^+2Fc^2^)/3'
_refine_ls_weighting_scheme calc
_refine_ls_wR_factor_gt 0.1316
_refine_ls_wR_factor_ref 0.1399
_reflns_number_gt 2140
_reflns_number_total 2588
_reflns_threshold_expression I>2sigma(I)
_cod_data_source_file qk2030.cif
_cod_data_source_block I
_cod_original_sg_symbol_H-M 'P 21/c'
_cod_database_code 2234365
_cod_database_fobs_code 2234365

loop_
_symmetry_equiv_pos_as_xyz
'x, y, z'
'-x, y+1/2, -z+1/2'
'-x, -y, -z'
'x, -y-1/2, z-1/2'

loop_
_atom_site_type_symbol
_atom_site_label
_atom_site_fract_x
_atom_site_fract_y
_atom_site_fract_z
_atom_site_U_iso_or_equiv
_atom_site_adp_type
_atom_site_calc_flag
_atom_site_refinement_flags
_atom_site_occupancy
_atom_site_symmetry_multiplicity
O O1 -0.2524(3) 0.60788(16) -0.03288(8) 0.0876(5) Uani d . 1 1
O O2 0.0228(2) 0.64745(11) 0.26381(7) 0.0560(4) Uani d . 1 1
O O3 0.5107(3) 0.39189(16) 0.31643(8) 0.0826(5) Uani d . 1 1
O O4 0.34081(19) 0.39820(12) 0.41846(7) 0.0571(4) Uani d . 1 1
O O5 0.08806(19) 0.62430(12) 0.39416(7) 0.0567(4) Uani d . 1 1
O O6 0.35585(19) 0.64129(11) 0.32927(7) 0.0546(4) Uani d . 1 1
C C1 -0.1786(3) 0.60713(17) 0.03521(11) 0.0601(5) Uani d . 1 1
C C2 0.0197(3) 0.66200(19) 0.06170(12) 0.0665(6) Uani d . 1 1
H H2 0.0846 0.7040 0.0267 0.080 Uiso calc R 1 1
C C3 0.1080(3) 0.65306(19) 0.13416(12) 0.0639(6) Uani d . 1 1
H H3 0.2302 0.6927 0.1491 0.077 Uiso calc R 1 1
C C4 0.0216(3) 0.58253(16) 0.19334(10) 0.0510(4) Uani d . 1 1
C C5 -0.1957(3) 0.54671(16) 0.16723(11) 0.0553(5) Uani d . 1 1
H H5 -0.2722 0.5170 0.2039 0.066 Uiso calc R 1 1
C C6 -0.2852(3) 0.55504(17) 0.09477(12) 0.0601(5) Uani d . 1 1
H H6 -0.4186 0.5272 0.0815 0.072 Uiso calc R 1 1
C C7 0.1620(3) 0.47845(17) 0.21615(10) 0.0584(5) Uani d . 1 1
H H7A 0.1032 0.4096 0.1916 0.070 Uiso calc R 1 1
H H7B 0.2989 0.4899 0.2018 0.070 Uiso calc R 1 1
C C8 0.1695(3) 0.47217(14) 0.30329(9) 0.0460(4) Uani d . 1 1
H H8 0.0463 0.4327 0.3160 0.055 Uiso calc R 1 1
C C9 0.1579(2) 0.59822(14) 0.32513(9) 0.0440(4) Uani d . 1 1
C C10 0.3594(3) 0.41569(15) 0.34472(10) 0.0490(4) Uani d . 1 1
C C11 0.5178(3) 0.35071(19) 0.46569(12) 0.0659(6) Uani d . 1 1
H H11A 0.5372 0.2734 0.4503 0.099 Uiso calc R 1 1
H H11B 0.4961 0.3525 0.5191 0.099 Uiso calc R 1 1
H H11C 0.6383 0.3945 0.4592 0.099 Uiso calc R 1 1
C C12 -0.1168(4) 0.5942(3) 0.40212(17) 0.0983(10) Uani d . 1 1
H H12A -0.2091 0.6268 0.3604 0.147 Uiso calc R 1 1
H H12B -0.1506 0.6224 0.4506 0.147 Uiso calc R 1 1
H H12C -0.1304 0.5129 0.4008 0.147 Uiso calc R 1 1
C C13 0.3702(4) 0.76269(19) 0.33775(14) 0.0778(7) Uani d . 1 1
H H13A 0.3063 0.7985 0.2911 0.117 Uiso calc R 1 1
H H13B 0.5130 0.7846 0.3475 0.117 Uiso calc R 1 1
H H13C 0.3011 0.7861 0.3804 0.117 Uiso calc R 1 1

loop_
_atom_site_aniso_label
_atom_site_aniso_U_11
_atom_site_aniso_U_22
_atom_site_aniso_U_33
_atom_site_aniso_U_12
_atom_site_aniso_U_13
_atom_site_aniso_U_23
O1 0.0973(12) 0.1070(13) 0.0497(9) -0.0063(10) -0.0219(8) 0.0074(8)
O2 0.0571(7) 0.0555(7) 0.0502(7) 0.0126(6) -0.0116(6) -0.0035(5)
O3 0.0771(10) 0.1179(14) 0.0537(9) 0.0494(10) 0.0115(7) 0.0034(8)
O4 0.0570(8) 0.0695(9) 0.0441(7) 0.0098(6) 0.0041(6) 0.0112(6)
O5 0.0510(7) 0.0703(8) 0.0485(7) 0.0051(6) 0.0056(6) -0.0117(6)
O6 0.0456(7) 0.0566(8) 0.0596(8) -0.0074(5) -0.0004(6) 0.0070(6)
C1 0.0633(12) 0.0596(11) 0.0518(11) 0.0056(9) -0.0125(9) 0.0026(9)
C2 0.0652(12) 0.0766(14) 0.0554(11) -0.0081(10) -0.0006(9) 0.0161(10)
C3 0.0510(11) 0.0787(14) 0.0582(12) -0.0127(9) -0.0067(9) 0.0101(10)
C4 0.0487(10) 0.0578(11) 0.0431(9) 0.0014(8) -0.0061(7) 0.0020(7)
C5 0.0511(10) 0.0576(11) 0.0547(11) -0.0061(8) -0.0021(8) 0.0050(8)
C6 0.0509(10) 0.0617(11) 0.0622(12) -0.0066(9) -0.0130(9) 0.0016(9)
C7 0.0630(11) 0.0667(12) 0.0420(9) 0.0149(9) -0.0059(8) -0.0057(8)
C8 0.0452(9) 0.0484(10) 0.0430(9) 0.0024(7) 0.0012(7) -0.0013(7)
C9 0.0387(8) 0.0505(9) 0.0413(9) 0.0014(7) -0.0001(7) -0.0002(7)
C10 0.0560(10) 0.0491(9) 0.0412(9) 0.0090(8) 0.0039(8) -0.0024(7)
C11 0.0665(13) 0.0759(14) 0.0525(11) 0.0154(10) -0.0029(9) 0.0168(10)
C12 0.0590(14) 0.152(3) 0.0895(18) -0.0069(15) 0.0299(13) -0.0282(17)
C13 0.0921(16) 0.0582(12) 0.0756(14) -0.0239(11) -0.0158(12) 0.0146(11)

loop_
_atom_type_symbol
_atom_type_description
_atom_type_scat_dispersion_real
_atom_type_scat_dispersion_imag
_atom_type_scat_source
C C 0.0033 0.0016 'International Tables Vol C Tables 4.2.6.8 and 6.1.1.4'
H H 0.0000 0.0000 'International Tables Vol C Tables 4.2.6.8 and 6.1.1.4'
O O 0.0106 0.0060 'International Tables Vol C Tables 4.2.6.8 and 6.1.1.4'

loop_
_geom_angle_atom_site_label_1
_geom_angle_atom_site_label_2
_geom_angle_atom_site_label_3
_geom_angle
C9 O2 C4 110.94(13)
C10 O4 C11 116.36(15)
C9 O5 C12 117.44(16)
C9 O6 C13 114.67(16)
O1 C1 C6 122.06(19)
O1 C1 C2 121.4(2)
C6 C1 C2 116.54(16)
C3 C2 C1 121.39(19)
C3 C2 H2 119.3
C1 C2 H2 119.3
C2 C3 C4 123.21(18)
C2 C3 H3 118.4
C4 C3 H3 118.4
O2 C4 C5 107.74(15)
O2 C4 C3 109.54(16)
C5 C4 C3 112.28(15)
O2 C4 C7 105.29(13)
C5 C4 C7 111.23(16)
C3 C4 C7 110.48(16)
C6 C5 C4 123.44(19)
C6 C5 H5 118.3
C4 C5 H5 118.3
C5 C6 C1 121.19(18)
C5 C6 H6 119.4
C1 C6 H6 119.4
C8 C7 C4 103.53(14)
C8 C7 H7A 111.1
C4 C7 H7A 111.1
C8 C7 H7B 111.1
C4 C7 H7B 111.1
H7A C7 H7B 109.0
C10 C8 C7 114.59(15)
C10 C8 C9 111.85(14)
C7 C8 C9 101.87(14)
C10 C8 H8 109.4
C7 C8 H8 109.4
C9 C8 H8 109.4
O5 C9 O6 106.90(13)
O5 C9 O2 108.78(13)
O6 C9 O2 111.98(14)
O5 C9 C8 117.70(15)
O6 C9 C8 106.86(14)
O2 C9 C8 104.72(13)
O3 C10 O4 123.58(16)
O3 C10 C8 125.45(16)
O4 C10 C8 110.94(15)
O4 C11 H11A 109.5
O4 C11 H11B 109.5
H11A C11 H11B 109.5
O4 C11 H11C 109.5
H11A C11 H11C 109.5
H11B C11 H11C 109.5
O5 C12 H12A 109.5
O5 C12 H12B 109.5
H12A C12 H12B 109.5
O5 C12 H12C 109.5
H12A C12 H12C 109.5
H12B C12 H12C 109.5
O6 C13 H13A 109.5
O6 C13 H13B 109.5
H13A C13 H13B 109.5
O6 C13 H13C 109.5
H13A C13 H13C 109.5
H13B C13 H13C 109.5

loop_
_geom_bond_atom_site_label_1
_geom_bond_atom_site_label_2
_geom_bond_distance
O1 C1 1.219(2)
O2 C9 1.4148(19)
O2 C4 1.444(2)
O3 C10 1.195(2)
O4 C10 1.323(2)
O4 C11 1.439(2)
O5 C9 1.377(2)
O5 C12 1.409(3)
O6 C9 1.381(2)
O6 C13 1.436(3)
C1 C6 1.460(3)
C1 C2 1.465(3)
C2 C3 1.320(3)
C2 H2 0.9300
C3 C4 1.492(3)
C3 H3 0.9300
C4 C5 1.492(2)
C4 C7 1.549(3)
C5 C6 1.321(3)
C5 H5 0.9300
C6 H6 0.9300
C7 C8 1.514(2)
C7 H7A 0.9700
C7 H7B 0.9700
C8 C10 1.503(2)
C8 C9 1.534(2)
C8 H8 0.9800
C11 H11A 0.9600
C11 H11B 0.9600
C11 H11C 0.9600
C12 H12A 0.9600
C12 H12B 0.9600
C12 H12C 0.9600
C13 H13A 0.9600
C13 H13B 0.9600
C13 H13C 0.9600

loop_
_geom_hbond_atom_site_label_D
_geom_hbond_atom_site_label_H
_geom_hbond_atom_site_label_A
_geom_hbond_site_symmetry_A
_geom_hbond_distance_DH
_geom_hbond_distance_HA
_geom_hbond_distance_DA
_geom_hbond_angle_DHA
C13 H13A O3 2_655 0.96 2.60 3.269(3) 127

loop_
_geom_torsion_atom_site_label_1
_geom_torsion_atom_site_label_2
_geom_torsion_atom_site_label_3
_geom_torsion_atom_site_label_4
_geom_torsion
O1 C1 C2 C3 -174.2(2)
C6 C1 C2 C3 7.7(3)
C1 C2 C3 C4 3.4(4)
C9 O2 C4 C5 122.48(15)
C9 O2 C4 C3 -115.12(16)
C9 O2 C4 C7 3.68(19)
C2 C3 C4 O2 -133.2(2)
C2 C3 C4 C5 -13.5(3)
C2 C3 C4 C7 111.3(2)
O2 C4 C5 C6 134.4(2)
C3 C4 C5 C6 13.7(3)
C7 C4 C5 C6 -110.7(2)
C4 C5 C6 C1 -3.7(3)
O1 C1 C6 C5 174.4(2)
C2 C1 C6 C5 -7.5(3)
O2 C4 C7 C8 19.56(19)
C5 C4 C7 C8 -96.87(18)
C3 C4 C7 C8 137.73(16)
C4 C7 C8 C10 -154.35(15)
C4 C7 C8 C9 -33.39(18)
C12 O5 C9 O6 176.6(2)
C12 O5 C9 O2 55.5(2)
C12 O5 C9 C8 -63.3(2)
C13 O6 C9 O5 -62.06(19)
C13 O6 C9 O2 57.0(2)
C13 O6 C9 C8 171.10(15)
C4 O2 C9 O5 -151.91(14)
C4 O2 C9 O6 90.16(17)
C4 O2 C9 C8 -25.26(18)
C10 C8 C9 O5 -79.84(19)
C7 C8 C9 O5 157.31(15)
C10 C8 C9 O6 40.30(19)
C7 C8 C9 O6 -82.55(16)
C10 C8 C9 O2 159.24(14)
C7 C8 C9 O2 36.39(17)
C11 O4 C10 O3 1.8(3)
C11 O4 C10 C8 -176.39(16)
C7 C8 C10 O3 11.3(3)
C9 C8 C10 O3 -104.0(2)
C7 C8 C10 O4 -170.64(16)
C9 C8 C10 O4 74.07(19)
